data_2229110
loop_
_publ_author_name
'Fun, Hoong-Kun'
'Sumangala, V.'
'Nagaraja, G. K.'
'Poojary, Boja'
'Chantrapromma, Suchada'

_publ_section_title
;
 Benzyl
 <i>N</i>-{2-[5-(4-chlorophenyl)-1,2,4-oxadiazol-3-yl]propan-2-yl}carbamate
;
_journal_coeditor_code IS2659
_journal_issue 2
_journal_name_full 'Acta Crystallographica Section E'
_journal_page_first o420
_journal_page_last o421
_journal_paper_doi 10.1107/S1600536811001504
_journal_volume 67
_journal_year 2011
_chemical_formula_iupac 'C19 H18 Cl N3 O3'
_chemical_formula_moiety 'C19 H18 Cl N3 O3'
_chemical_formula_sum 'C19 H18 Cl N3 O3'
_chemical_formula_weight 371.81
_chemical_melting_point_gt 405
_chemical_melting_point_lt 409
_chemical_name_systematic
;
Benzyl
<i>N</i>-{2-[5-(4-chlorophenyl)-1,2,4-oxadiazol-3-yl]propan-2-yl}carbamate
;
_space_group_IT_number 19
_symmetry_cell_setting orthorhombic
_symmetry_space_group_name_Hall 'P 2ac 2ab'
_symmetry_space_group_name_H-M 'P 21 21 21'
_atom_sites_solution_hydrogens geom
_atom_sites_solution_primary direct
_atom_sites_solution_secondary difmap
_audit_creation_method SHELXL-97
_cell_angle_alpha 90.00
_cell_angle_beta 90.00
_cell_angle_gamma 90.00
_cell_formula_units_Z 4
_cell_length_a 7.75010(10)
_cell_length_b 11.0052(2)
_cell_length_c 20.9834(3)
_cell_measurement_reflns_used 4556
_cell_measurement_temperature 297
_cell_measurement_theta_max 28.54
_cell_measurement_theta_min 1.94
_cell_volume 1789.70(5)
_computing_cell_refinement 'SAINT (Bruker, 2005)'
_computing_data_collection 'APEX2 (Bruker, 2005)'
_computing_data_reduction 'SAINT (Bruker, 2005)'
_computing_molecular_graphics 'SHELXTL (Sheldrick, 2008)'
_computing_publication_material
;
SHELXTL (Sheldrick, 2008) and PLATON (Spek, 2009)
;
_computing_structure_refinement 'SHELXTL (Sheldrick, 2008)'
_computing_structure_solution 'SHELXTL (Sheldrick, 2008)'
_diffrn_ambient_temperature 297
_diffrn_measured_fraction_theta_full 1.000
_diffrn_measured_fraction_theta_max 1.000
_diffrn_measurement_device_type 'Bruker APEXII CCD area-detector'
_diffrn_measurement_method '\f and \w'
_diffrn_radiation_monochromator graphite
_diffrn_radiation_source 'sealed tube'
_diffrn_radiation_type MoK\a
_diffrn_radiation_wavelength 0.71073
_diffrn_reflns_av_R_equivalents 0.0277
_diffrn_reflns_av_sigmaI/netI 0.0287
_diffrn_reflns_limit_h_max 8
_diffrn_reflns_limit_h_min -10
_diffrn_reflns_limit_k_max 14
_diffrn_reflns_limit_k_min -14
_diffrn_reflns_limit_l_max 28
_diffrn_reflns_limit_l_min -23
_diffrn_reflns_number 15995
_diffrn_reflns_theta_full 28.54
_diffrn_reflns_theta_max 28.54
_diffrn_reflns_theta_min 1.94
_diffrn_standards_number 0
_exptl_absorpt_coefficient_mu 0.238
_exptl_absorpt_correction_T_max 0.9513
_exptl_absorpt_correction_T_min 0.9082
_exptl_absorpt_correction_type multi-scan
_exptl_absorpt_process_details '(SADABS; Bruker, 2005)'
_exptl_crystal_colour Colorless
_exptl_crystal_density_diffrn 1.380
_exptl_crystal_density_method 'not measured'
_exptl_crystal_description Plate
_exptl_crystal_F_000 776
_exptl_crystal_size_max 0.41
_exptl_crystal_size_mid 0.35
_exptl_crystal_size_min 0.21
_refine_diff_density_max 0.137
_refine_diff_density_min -0.205
_refine_ls_abs_structure_details 'Flack (1983), 1950 Friedel pairs'
_refine_ls_abs_structure_Flack 0.01(6)
_refine_ls_extinction_method none
_refine_ls_goodness_of_fit_ref 1.024
_refine_ls_hydrogen_treatment mixed
_refine_ls_matrix_type full
_refine_ls_number_parameters 241
_refine_ls_number_reflns 4556
_refine_ls_number_restraints 0
_refine_ls_restrained_S_all 1.024
_refine_ls_R_factor_all 0.0517
_refine_ls_R_factor_gt 0.0361
_refine_ls_shift/su_max 0.001
_refine_ls_shift/su_mean 0.001
_refine_ls_structure_factor_coef Fsqd
_refine_ls_weighting_details 'calc w=1/[\s^2^(Fo^2^)+(0.0458P)^2^+0.0092P] where P=(Fo^2^+2Fc^2^)/3'
_refine_ls_weighting_scheme calc
_refine_ls_wR_factor_gt 0.0794
_refine_ls_wR_factor_ref 0.0865
_reflns_number_gt 3620
_reflns_number_total 4556
_reflns_threshold_expression I>2\s(I)
_cod_data_source_file is2659.cif
_cod_data_source_block I
_cod_database_code 2229110
_cod_database_fobs_code 2229110

loop_
_symmetry_equiv_pos_as_xyz
'x, y, z'
'-x+1/2, -y, z+1/2'
'-x, y+1/2, -z+1/2'
'x+1/2, -y+1/2, -z'

loop_
_atom_site_type_symbol
_atom_site_label
_atom_site_fract_x
_atom_site_fract_y
_atom_site_fract_z
_atom_site_U_iso_or_equiv
_atom_site_adp_type
_atom_site_calc_flag
_atom_site_refinement_flags
_atom_site_occupancy
_atom_site_disorder_assembly
_atom_site_disorder_group
Cl Cl1 1.06337(9) 0.74415(5) -0.14993(2) 0.08010(19) Uani d . 1 . .
O O1 0.90644(16) 0.42996(9) 0.11883(5) 0.0490(3) Uani d . 1 . .
O O2 0.62272(16) 0.60054(11) 0.29142(7) 0.0631(4) Uani d . 1 . .
O O3 0.71211(14) 0.79437(9) 0.30763(6) 0.0501(3) Uani d . 1 . .
N N1 1.00418(18) 0.59694(10) 0.16396(6) 0.0422(3) Uani d . 1 . .
N N2 0.89957(19) 0.41084(11) 0.18577(6) 0.0487(3) Uani d . 1 . .
N N3 0.90781(17) 0.65050(11) 0.29774(6) 0.0401(3) Uani d . 1 . .
C C1 1.0718(2) 0.70094(14) 0.03799(7) 0.0470(4) Uani d . 1 . .
H H1A 1.1094 0.7446 0.0733 0.056 Uiso calc R 1 . .
C C2 1.0945(2) 0.74801(15) -0.02232(8) 0.0522(4) Uani d . 1 . .
H H2A 1.1470 0.8233 -0.0279 0.063 Uiso calc R 1 . .
C C3 1.0385(2) 0.68209(16) -0.07420(7) 0.0499(4) Uani d . 1 . .
C C4 0.9627(2) 0.56952(14) -0.06747(8) 0.0517(4) Uani d . 1 . .
H H4A 0.9283 0.5255 -0.1031 0.062 Uiso calc R 1 . .
C C5 0.9386(2) 0.52308(13) -0.00694(7) 0.0469(4) Uani d . 1 . .
H H5A 0.8859 0.4478 -0.0017 0.056 Uiso calc R 1 . .
C C6 0.9930(2) 0.58868(12) 0.04632(7) 0.0393(3) Uani d . 1 . .
C C7 0.96954(19) 0.54258(12) 0.11114(7) 0.0386(3) Uani d . 1 . .
C C8 0.9582(2) 0.51195(12) 0.20882(7) 0.0371(3) Uani d . 1 . .
C C9 0.9872(2) 0.53376(12) 0.27932(7) 0.0417(4) Uani d . 1 . .
C C10 0.7365(2) 0.67374(13) 0.29808(7) 0.0414(3) Uani d . 1 . .
C C11 0.5372(2) 0.83404(16) 0.32187(8) 0.0528(4) Uani d . 1 . .
H H11A 0.4552 0.7744 0.3064 0.063 Uiso calc R 1 . .
H H11B 0.5141 0.9106 0.3007 0.063 Uiso calc R 1 . .
C C12 0.51699(19) 0.84918(13) 0.39282(7) 0.0423(3) Uani d . 1 . .
C C13 0.5898(2) 0.94799(14) 0.42406(9) 0.0545(4) Uani d . 1 . .
H H13A 0.6480 1.0070 0.4008 0.065 Uiso calc R 1 . .
C C14 0.5766(3) 0.95920(16) 0.48927(9) 0.0621(5) Uani d . 1 . .
H H14A 0.6270 1.0253 0.5096 0.074 Uiso calc R 1 . .
C C15 0.4903(3) 0.87436(17) 0.52416(9) 0.0591(5) Uani d . 1 . .
H H15A 0.4826 0.8825 0.5682 0.071 Uiso calc R 1 . .
C C16 0.4146(2) 0.77656(16) 0.49429(8) 0.0572(4) Uani d . 1 . .
H H16A 0.3541 0.7191 0.5179 0.069 Uiso calc R 1 . .
C C17 0.4292(2) 0.76457(13) 0.42877(8) 0.0496(4) Uani d . 1 . .
H H17A 0.3788 0.6981 0.4087 0.060 Uiso calc R 1 . .
C C18 1.1805(2) 0.54871(16) 0.28978(9) 0.0562(5) Uani d . 1 . .
H H18A 1.2220 0.6155 0.2647 0.084 Uiso calc R 1 . .
H H18B 1.2389 0.4756 0.2773 0.084 Uiso calc R 1 . .
H H18C 1.2024 0.5645 0.3340 0.084 Uiso calc R 1 . .
C C19 0.9170(3) 0.42786(14) 0.31875(8) 0.0592(5) Uani d . 1 . .
H H19A 0.7970 0.4162 0.3092 0.089 Uiso calc R 1 . .
H H19B 0.9302 0.4456 0.3633 0.089 Uiso calc R 1 . .
H H19C 0.9799 0.3552 0.3085 0.089 Uiso calc R 1 . .
H H1N3 0.973(2) 0.7115(14) 0.2985(7) 0.036(4) Uiso d . 1 . .

loop_
_atom_site_aniso_label
_atom_site_aniso_U_11
_atom_site_aniso_U_22
_atom_site_aniso_U_33
_atom_site_aniso_U_12
_atom_site_aniso_U_13
_atom_site_aniso_U_23
Cl1 0.1106(5) 0.0857(4) 0.0440(2) 0.0012(3) 0.0132(3) 0.0075(2)
O1 0.0635(7) 0.0416(5) 0.0418(6) -0.0124(5) -0.0050(6) -0.0044(4)
O2 0.0508(7) 0.0552(7) 0.0833(10) -0.0086(6) -0.0013(7) 0.0010(6)
O3 0.0486(7) 0.0433(5) 0.0584(7) 0.0076(5) 0.0118(6) 0.0012(5)
N1 0.0508(8) 0.0373(6) 0.0384(7) -0.0039(5) 0.0004(6) -0.0046(5)
N2 0.0609(9) 0.0431(7) 0.0422(7) -0.0097(6) -0.0013(7) -0.0010(5)
N3 0.0438(8) 0.0338(6) 0.0425(7) -0.0013(6) 0.0046(6) -0.0040(5)
C1 0.0536(10) 0.0451(8) 0.0422(8) -0.0064(7) -0.0001(8) -0.0097(6)
C2 0.0575(10) 0.0478(8) 0.0514(9) -0.0079(8) 0.0081(8) -0.0012(7)
C3 0.0530(10) 0.0577(9) 0.0389(8) 0.0070(8) 0.0062(8) -0.0006(7)
C4 0.0598(11) 0.0534(9) 0.0420(8) 0.0038(8) -0.0090(8) -0.0110(7)
C5 0.0536(11) 0.0415(8) 0.0457(8) -0.0013(7) -0.0070(8) -0.0065(6)
C6 0.0399(8) 0.0388(7) 0.0390(8) 0.0034(6) 0.0000(7) -0.0060(5)
C7 0.0376(8) 0.0352(7) 0.0431(8) -0.0002(6) -0.0026(7) -0.0057(6)
C8 0.0374(8) 0.0328(6) 0.0410(7) 0.0000(6) 0.0007(6) -0.0021(5)
C9 0.0507(10) 0.0357(7) 0.0389(8) 0.0043(6) 0.0017(7) -0.0032(6)
C10 0.0496(9) 0.0419(7) 0.0327(7) 0.0033(7) 0.0047(7) 0.0044(6)
C11 0.0474(10) 0.0591(10) 0.0518(10) 0.0146(8) 0.0031(8) 0.0053(7)
C12 0.0345(8) 0.0425(7) 0.0499(9) 0.0088(6) 0.0019(7) 0.0026(6)
C13 0.0503(10) 0.0438(8) 0.0692(12) -0.0025(8) 0.0048(9) 0.0023(8)
C14 0.0618(12) 0.0539(10) 0.0705(12) 0.0008(9) -0.0075(11) -0.0185(8)
C15 0.0585(12) 0.0680(11) 0.0507(10) 0.0107(9) 0.0034(9) -0.0074(8)
C16 0.0589(11) 0.0567(10) 0.0561(10) -0.0002(9) 0.0101(9) 0.0080(7)
C17 0.0506(10) 0.0423(8) 0.0560(9) -0.0043(8) 0.0001(8) -0.0035(7)
C18 0.0540(11) 0.0618(10) 0.0528(10) 0.0117(8) -0.0128(9) -0.0138(8)
C19 0.0924(15) 0.0401(8) 0.0452(9) 0.0039(9) 0.0064(10) 0.0028(6)

loop_
_atom_type_symbol
_atom_type_description
_atom_type_scat_dispersion_real
_atom_type_scat_dispersion_imag
_atom_type_scat_source
C C 0.0033 0.0016 'International Tables Vol C Tables 4.2.6.8 and 6.1.1.4'
H H 0.0000 0.0000 'International Tables Vol C Tables 4.2.6.8 and 6.1.1.4'
N N 0.0061 0.0033 'International Tables Vol C Tables 4.2.6.8 and 6.1.1.4'
O O 0.0106 0.0060 'International Tables Vol C Tables 4.2.6.8 and 6.1.1.4'
Cl Cl 0.1484 0.1585 'International Tables Vol C Tables 4.2.6.8 and 6.1.1.4'

loop_
_geom_angle_atom_site_label_1
_geom_angle_atom_site_label_2
_geom_angle_atom_site_label_3
_geom_angle_site_symmetry_1
_geom_angle_site_symmetry_3
_geom_angle
_geom_angle_publ_flag
C7 O1 N2 . . 105.61(10) ?
C10 O3 C11 . . 116.99(13) ?
C7 N1 C8 . . 102.66(12) ?
C8 N2 O1 . . 103.21(11) ?
C10 N3 C9 . . 125.11(13) ?
C10 N3 H1N3 . . 116.2(10) ?
C9 N3 H1N3 . . 116.6(10) ?
C2 C1 C6 . . 120.39(14) ?
C2 C1 H1A . . 119.8 ?
C6 C1 H1A . . 119.8 ?
C3 C2 C1 . . 119.14(15) ?
C3 C2 H2A . . 120.4 ?
C1 C2 H2A . . 120.4 ?
C2 C3 C4 . . 121.76(15) ?
C2 C3 Cl1 . . 118.67(13) ?
C4 C3 Cl1 . . 119.56(13) ?
C3 C4 C5 . . 118.97(14) ?
C3 C4 H4A . . 120.5 ?
C5 C4 H4A . . 120.5 ?
C4 C5 C6 . . 120.26(15) ?
C4 C5 H5A . . 119.9 ?
C6 C5 H5A . . 119.9 ?
C1 C6 C5 . . 119.47(14) ?
C1 C6 C7 . . 118.68(13) ?
C5 C6 C7 . . 121.84(14) ?
N1 C7 O1 . . 113.68(13) ?
N1 C7 C6 . . 127.82(13) ?
O1 C7 C6 . . 118.50(12) ?
N2 C8 N1 . . 114.83(13) ?
N2 C8 C9 . . 123.53(13) ?
N1 C8 C9 . . 121.50(12) ?
N3 C9 C8 . . 109.39(12) ?
N3 C9 C18 . . 106.14(13) ?
C8 C9 C18 . . 107.66(13) ?
N3 C9 C19 . . 111.94(13) ?
C8 C9 C19 . . 110.79(12) ?
C18 C9 C19 . . 110.72(15) ?
O2 C10 N3 . . 126.34(14) ?
O2 C10 O3 . . 124.84(16) ?
N3 C10 O3 . . 108.82(14) ?
O3 C11 C12 . . 109.46(13) ?
O3 C11 H11A . . 109.8 ?
C12 C11 H11A . . 109.8 ?
O3 C11 H11B . . 109.8 ?
C12 C11 H11B . . 109.8 ?
H11A C11 H11B . . 108.2 ?
C17 C12 C13 . . 118.11(15) ?
C17 C12 C11 . . 121.18(14) ?
C13 C12 C11 . . 120.70(15) ?
C14 C13 C12 . . 120.56(16) ?
C14 C13 H13A . . 119.7 ?
C12 C13 H13A . . 119.7 ?
C15 C14 C13 . . 120.61(17) ?
C15 C14 H14A . . 119.7 ?
C13 C14 H14A . . 119.7 ?
C14 C15 C16 . . 120.02(18) ?
C14 C15 H15A . . 120.0 ?
C16 C15 H15A . . 120.0 ?
C15 C16 C17 . . 119.42(16) ?
C15 C16 H16A . . 120.3 ?
C17 C16 H16A . . 120.3 ?
C12 C17 C16 . . 121.27(15) ?
C12 C17 H17A . . 119.4 ?
C16 C17 H17A . . 119.4 ?
C9 C18 H18A . . 109.5 ?
C9 C18 H18B . . 109.5 ?
H18A C18 H18B . . 109.5 ?
C9 C18 H18C . . 109.5 ?
H18A C18 H18C . . 109.5 ?
H18B C18 H18C . . 109.5 ?
C9 C19 H19A . . 109.5 ?
C9 C19 H19B . . 109.5 ?
H19A C19 H19B . . 109.5 ?
C9 C19 H19C . . 109.5 ?
H19A C19 H19C . . 109.5 ?
H19B C19 H19C . . 109.5 ?

loop_
_geom_bond_atom_site_label_1
_geom_bond_atom_site_label_2
_geom_bond_site_symmetry_2
_geom_bond_distance
_geom_bond_publ_flag
Cl1 C3 . 1.7404(16) ?
O1 C7 . 1.3422(16) ?
O1 N2 . 1.4213(17) ?
O2 C10 . 1.2023(19) ?
O3 C10 . 1.3558(18) ?
O3 C11 . 1.455(2) ?
N1 C7 . 1.2877(18) ?
N1 C8 . 1.3740(19) ?
N2 C8 . 1.2955(18) ?
N3 C10 . 1.352(2) ?
N3 C9 . 1.4758(18) ?
N3 H1N3 . 0.841(16) ?
C1 C2 . 1.379(2) ?
C1 C6 . 1.389(2) ?
C1 H1A . 0.9300 ?
C2 C3 . 1.378(2) ?
C2 H2A . 0.9300 ?
C3 C4 . 1.378(2) ?
C4 C5 . 1.382(2) ?
C4 H4A . 0.9300 ?
C5 C6 . 1.3957(19) ?
C5 H5A . 0.9300 ?
C6 C7 . 1.463(2) ?
C8 C9 . 1.515(2) ?
C9 C18 . 1.523(2) ?
C9 C19 . 1.529(2) ?
C11 C12 . 1.506(2) ?
C11 H11A . 0.9700 ?
C11 H11B . 0.9700 ?
C12 C17 . 1.378(2) ?
C12 C13 . 1.390(2) ?
C13 C14 . 1.378(3) ?
C13 H13A . 0.9300 ?
C14 C15 . 1.362(3) ?
C14 H14A . 0.9300 ?
C15 C16 . 1.377(3) ?
C15 H15A . 0.9300 ?
C16 C17 . 1.386(2) ?
C16 H16A . 0.9300 ?
C17 H17A . 0.9300 ?
C18 H18A . 0.9600 ?
C18 H18B . 0.9600 ?
C18 H18C . 0.9600 ?
C19 H19A . 0.9600 ?
C19 H19B . 0.9600 ?
C19 H19C . 0.9600 ?

loop_
_geom_hbond_atom_site_label_D
_geom_hbond_atom_site_label_H
_geom_hbond_atom_site_label_A
_geom_hbond_site_symmetry_A
_geom_hbond_distance_DH
_geom_hbond_distance_HA
_geom_hbond_distance_DA
_geom_hbond_angle_DHA
_geom_hbond_publ_flag
N3 H1N3 N2 3_755 0.840(16) 2.428(15) 3.2492(18) 165.7(14) y
C16 H16A Cg1 3_466 0.93 2.91 3.6700(18) 140 y

loop_
_geom_torsion_atom_site_label_1
_geom_torsion_atom_site_label_2
_geom_torsion_atom_site_label_3
_geom_torsion_atom_site_label_4
_geom_torsion_site_symmetry_1
_geom_torsion_site_symmetry_2
_geom_torsion_site_symmetry_3
_geom_torsion_site_symmetry_4
_geom_torsion
_geom_torsion_publ_flag
C7 O1 N2 C8 . . . . -0.08(16) ?
C6 C1 C2 C3 . . . . -0.2(3) ?
C1 C2 C3 C4 . . . . -1.0(3) ?
C1 C2 C3 Cl1 . . . . 178.49(14) ?
C2 C3 C4 C5 . . . . 1.6(3) ?
Cl1 C3 C4 C5 . . . . -177.88(13) ?
C3 C4 C5 C6 . . . . -1.0(3) ?
C2 C1 C6 C5 . . . . 0.7(2) ?
C2 C1 C6 C7 . . . . -179.32(15) ?
C4 C5 C6 C1 . . . . -0.1(2) ?
C4 C5 C6 C7 . . . . 179.93(15) ?
C8 N1 C7 O1 . . . . -0.38(18) ?
C8 N1 C7 C6 . . . . -179.60(15) ?
N2 O1 C7 N1 . . . . 0.30(18) ?
N2 O1 C7 C6 . . . . 179.60(13) ?
C1 C6 C7 N1 . . . . 4.6(2) ?
C5 C6 C7 N1 . . . . -175.44(16) ?
C1 C6 C7 O1 . . . . -174.60(14) ?
C5 C6 C7 O1 . . . . 5.4(2) ?
O1 N2 C8 N1 . . . . -0.16(18) ?
O1 N2 C8 C9 . . . . -175.95(14) ?
C7 N1 C8 N2 . . . . 0.33(19) ?
C7 N1 C8 C9 . . . . 176.22(14) ?
C10 N3 C9 C8 . . . . 67.03(18) ?
C10 N3 C9 C18 . . . . -177.07(15) ?
C10 N3 C9 C19 . . . . -56.2(2) ?
N2 C8 C9 N3 . . . . -131.00(16) ?
N1 C8 C9 N3 . . . . 53.48(19) ?
N2 C8 C9 C18 . . . . 114.08(17) ?
N1 C8 C9 C18 . . . . -61.44(18) ?
N2 C8 C9 C19 . . . . -7.1(2) ?
N1 C8 C9 C19 . . . . 177.35(15) ?
C9 N3 C10 O2 . . . . 9.9(3) ?
C9 N3 C10 O3 . . . . -170.43(13) ?
C11 O3 C10 O2 . . . . 11.3(2) ?
C11 O3 C10 N3 . . . . -168.37(12) ?
C10 O3 C11 C12 . . . . 98.05(16) ?
O3 C11 C12 C17 . . . . -104.15(17) ?
O3 C11 C12 C13 . . . . 74.49(18) ?
C17 C12 C13 C14 . . . . 1.1(2) ?
C11 C12 C13 C14 . . . . -177.57(16) ?
C12 C13 C14 C15 . . . . -0.7(3) ?
C13 C14 C15 C16 . . . . -0.3(3) ?
C14 C15 C16 C17 . . . . 0.9(3) ?
C13 C12 C17 C16 . . . . -0.5(2) ?
C11 C12 C17 C16 . . . . 178.18(15) ?
C15 C16 C17 C12 . . . . -0.5(3) ?

loop_
_cod_related_entry_id
_cod_related_entry_database
_cod_related_entry_code
1 ChemSpider 30656472
